data_9013695
loop_
_publ_author_name
'Nagashima, M.'
'Akasaka, M.'
'Minakawa, T.'
'Libowitzky, E.'
'Armbruster, T.'

_publ_section_title
;
 Sursassite: hydrogen bonding, cation order, and pumpellyite intergrowth
 Sample Number: 7
;
_journal_name_full 'American Mineralogist'
_journal_page_first 1440
_journal_page_last 1449
_journal_paper_doi 10.2138/am.2009.3223
_journal_volume 94
_journal_year 2009
_chemical_compound_source 'Gambatesa, Italy'
_chemical_formula_sum 'Al3 H3 Mn2 O14 Si3'
_chemical_name_mineral Sursassite
_space_group_IT_number 11
_symmetry_space_group_name_Hall '-P 2yb'
_symmetry_space_group_name_H-M 'P 1 21/m 1'
_cell_angle_alpha 90
_cell_angle_beta 108.879
_cell_angle_gamma 90
_cell_formula_units_Z 2
_cell_length_a 8.715
_cell_length_b 5.7981
_cell_length_c 9.798
_cell_volume 468.463
_database_code_amcsd 0004992
_exptl_crystal_density_diffrn 3.559
_cod_original_formula_sum 'Mn2 Al3 Si3 O14 H3'
_cod_database_code 9013695

loop_
_space_group_symop_operation_xyz
x,y,z
x,1/2-y,z
-x,1/2+y,-z
-x,-y,-z

loop_
_atom_site_label
_atom_site_fract_x
_atom_site_fract_y
_atom_site_fract_z
_atom_site_type_symbol
_atom_site_attached_hydrogens
Mn1 0.16770 0.25000 0.31420 Mn 0
Mn2 0.26930 0.25000 0.67600 Mn 0
Al1 0.50000 0.00000 0.50000 Al 0
Al2 0.50000 0.00000 0.00000 Al 0
Al3 0.00000 0.50000 0.00000 Al 0
Si1 0.30740 0.75000 0.19230 Si 0
Si2 0.20660 0.75000 0.80770 Si 0
Si3 0.15660 0.75000 0.49470 Si 0
O1 0.26380 0.51350 0.50270 O 0
O2 0.19120 0.52450 0.16310 O 0
O3 0.31460 0.51840 0.83530 O 0
O4 0.41610 0.75000 0.08290 O 0
O5 0.44590 0.75000 0.35320 O 0
O-H6 0.08450 0.25000 0.92910 O 1
O7 0.43910 0.25000 0.36790 O 0
O8 0.07190 0.75000 0.89340 O 0
O9 0.09210 0.75000 0.63750 O 0
O10 -0.00780 0.75000 0.35710 O 0
O11 0.41300 0.25000 0.07310 O 0
H7 0.45000 0.25000 0.27000 H 0
H11B 0.48000 0.25000 0.17600 H 0

loop_
_cod_changelog_entry_id
_cod_changelog_entry_author
_cod_changelog_entry_date
_cod_changelog_entry_text
1
;cod-tools version 3.8.0
Id: cif_guess_AMCSD_atom_types 9574 2023-05-10 09:00:05Z saulius
;
2023-05-10T18:54:30+03:00
;Derived atom types and hydrogen counts
from atom names that follow the AMCSD naming convention
(Wat == water, O-H == hydroxyl).
;

loop_
_cod_related_entry_id
_cod_related_entry_database
_cod_related_entry_code
1 AMCSD 0004992
